data_7207772
loop_
_publ_author_name
'Wang, Ke'
'Zhang, Dongdi'
'Ma, Junchuang'
'Ma, Pengtao'
'Niu, Jingyang'
'Wang, Jingping'

_publ_section_title
;
 Three-dimensional lanthanide polyoxometalate organic complexes:
 correlation of structure with properties
;
_journal_issue 9
_journal_name_full CrystEngComm
_journal_page_first 3205
_journal_paper_doi 10.1039/c2ce06492h
_journal_volume 14
_journal_year 2012
_chemical_formula_sum 'C35 H31 La6 N5 O126 P2 W22'
_chemical_formula_weight 7477.75
_chemical_name_systematic
;

?

;
_space_group_IT_number 2
_symmetry_cell_setting triclinic
_symmetry_space_group_name_Hall '-P 1'
_symmetry_space_group_name_H-M 'P -1'
_atom_sites_solution_hydrogens geom
_atom_sites_solution_primary direct
_atom_sites_solution_secondary difmap
_audit_creation_method SHELXL-97
_cell_angle_alpha 72.558(2)
_cell_angle_beta 77.1550(10)
_cell_angle_gamma 67.9110(10)
_cell_formula_units_Z 1
_cell_length_a 12.3807(11)
_cell_length_b 14.6888(12)
_cell_length_c 21.2276(18)
_cell_measurement_reflns_used 5063
_cell_measurement_temperature 293(2)
_cell_measurement_theta_max 0.00
_cell_measurement_theta_min 0.00
_cell_volume 3386.3(5)
_computing_cell_refinement 'Bruker SMART'
_computing_data_collection 'Bruker SMART'
_computing_data_reduction 'Bruker SAINT'
_computing_molecular_graphics 'Bruker SHELXTL'
_computing_publication_material 'Bruker SHELXTL'
_computing_structure_refinement 'SHELXL-97 (Sheldrick, 1997)'
_computing_structure_solution 'SHELXS-97 (Sheldrick, 1990)'
_diffrn_ambient_temperature 293(2)
_diffrn_measured_fraction_theta_full 0.991
_diffrn_measured_fraction_theta_max 0.991
_diffrn_measurement_device_type 'CCD area detector'
_diffrn_measurement_method 'phi and omega scans'
_diffrn_radiation_monochromator graphite
_diffrn_radiation_source 'fine-focus sealed tube'
_diffrn_radiation_type MoK\a
_diffrn_radiation_wavelength 0.71073
_diffrn_reflns_av_R_equivalents 0.0353
_diffrn_reflns_av_sigmaI/netI 0.0726
_diffrn_reflns_limit_h_max 14
_diffrn_reflns_limit_h_min -14
_diffrn_reflns_limit_k_max 17
_diffrn_reflns_limit_k_min -17
_diffrn_reflns_limit_l_max 25
_diffrn_reflns_limit_l_min -16
_diffrn_reflns_number 17256
_diffrn_reflns_theta_full 25.00
_diffrn_reflns_theta_max 25.00
_diffrn_reflns_theta_min 1.89
_exptl_absorpt_coefficient_mu 20.584
_exptl_absorpt_correction_T_max 0.1914
_exptl_absorpt_correction_T_min 0.0489
_exptl_absorpt_correction_type multi-scan
_exptl_absorpt_process_details SADABS
_exptl_crystal_colour colorless
_exptl_crystal_density_diffrn 3.667
_exptl_crystal_density_method 'not measured'
_exptl_crystal_description block
_exptl_crystal_F_000 3284
_exptl_crystal_size_max 0.37
_exptl_crystal_size_mid 0.14
_exptl_crystal_size_min 0.12
_refine_diff_density_max 2.227
_refine_diff_density_min -2.494
_refine_diff_density_rms 0.358
_refine_ls_extinction_method none
_refine_ls_goodness_of_fit_ref 1.012
_refine_ls_hydrogen_treatment constr
_refine_ls_matrix_type full
_refine_ls_number_parameters 905
_refine_ls_number_reflns 11828
_refine_ls_number_restraints 12
_refine_ls_restrained_S_all 1.012
_refine_ls_R_factor_all 0.0618
_refine_ls_R_factor_gt 0.0429
_refine_ls_shift/su_max 0.001
_refine_ls_shift/su_mean 0.000
_refine_ls_structure_factor_coef Fsqd
_refine_ls_weighting_details 'calc w=1/[\s^2^(Fo^2^)+(0.0465P)^2^+0.0000P] where P=(Fo^2^+2Fc^2^)/3'
_refine_ls_weighting_scheme calc
_refine_ls_wR_factor_gt 0.0972
_refine_ls_wR_factor_ref 0.1062
_reflns_number_gt 9141
_reflns_number_total 11828
_reflns_threshold_expression >2sigma(I)
_cod_data_source_file c2ce06492h.txt
_cod_data_source_block njy1
_cod_depositor_comments
;
The following automatic conversions were performed:

'_symmetry_cell_setting' value 'Triclinic' changed to 'triclinic'
according to /home/saulius/struct/CIF-dictionaries/cif_core.dic
dictionary named 'cif_core.dic' version 2.4.1 from
2010-06-29.

'_exptl_absorpt_correction_type' value 'Multi-scan'
changed to 'multi-scan' according to
/home/saulius/struct/CIF-dictionaries/cif_core.dic dictionary named
'cif_core.dic' version 2.4.1 from 2010-06-29.

Automatic conversion script
Id: cif_fix_values 1715 2011-07-08 13:25:40Z adriana 
;
_cod_original_sg_symbol_H-M P-1
_cod_database_code 7207772

loop_
_symmetry_equiv_pos_as_xyz
'x, y, z'
'-x, -y, -z'

loop_
_atom_site_label
_atom_site_type_symbol
_atom_site_fract_x
_atom_site_fract_y
_atom_site_fract_z
_atom_site_U_iso_or_equiv
_atom_site_adp_type
_atom_site_occupancy
_atom_site_symmetry_multiplicity
_atom_site_calc_flag
_atom_site_refinement_flags
_atom_site_disorder_group
W1 W 1.30940(5) 0.18754(5) 0.11170(3) 0.02381(15) Uani 1 1 d . .
W2 W 1.03350(5) 0.29283(5) 0.18866(3) 0.02280(15) Uani 1 1 d . .
W3 W 1.14684(5) 0.03802(5) 0.20424(3) 0.02062(15) Uani 1 1 d . .
W4 W 1.54799(5) 0.02700(5) 0.21570(3) 0.02087(14) Uani 1 1 d . .
W5 W 1.43548(5) 0.30430(5) 0.19691(3) 0.02230(15) Uani 1 1 d . .
W6 W 1.15967(5) 0.40996(5) 0.27113(3) 0.02123(14) Uani 1 1 d . .
W7 W 0.97719(5) 0.25323(4) 0.37457(2) 0.01555(13) Uani 1 1 d . .
W8 W 1.08170(5) 0.00163(4) 0.38981(2) 0.01461(13) Uani 1 1 d . .
W9 W 1.38285(5) -0.11868(5) 0.30748(3) 0.01797(14) Uani 1 1 d . .
W10 W 1.49787(5) -0.00957(4) 0.38829(2) 0.01531(13) Uani 1 1 d . .
W11 W 1.37801(5) 0.26309(4) 0.36981(3) 0.01625(13) Uani 1 1 d . .
La1 La 1.19733(7) 0.09514(6) 0.51239(4) 0.01628(18) Uani 1 1 d . .
La3 La 0.98412(8) 0.19698(7) 0.93632(4) 0.0261(2) Uani 1 1 d . .
La2 La 1.61177(7) 0.36245(6) 0.42377(4) 0.01645(18) Uani 1 1 d . .
P1 P 1.2587(3) 0.1459(2) 0.29131(14) 0.0082(7) Uani 1 1 d . .
O1 O 1.3630(10) 0.2057(9) 0.0292(5) 0.039(3) Uani 1 1 d . .
O2 O 0.9168(9) 0.3807(8) 0.1498(5) 0.034(3) Uani 1 1 d . .
O3 O 1.0991(8) -0.0363(8) 0.1761(5) 0.027(2) Uani 1 1 d . .
O4 O 1.6759(8) -0.0086(9) 0.1644(5) 0.033(3) Uani 1 1 d . .
O5 O 1.5284(9) 0.3623(8) 0.1421(5) 0.031(3) Uani 1 1 d . .
O6 O 1.0793(9) 0.5344(8) 0.2618(5) 0.030(2) Uani 1 1 d . .
O7 O 0.8339(8) 0.3308(7) 0.3871(4) 0.021(2) Uani 1 1 d . .
O8 O 1.0004(8) -0.0794(7) 0.4134(4) 0.019(2) Uani 1 1 d . .
O9 O 1.4157(9) -0.2451(9) 0.3153(5) 0.033(3) Uani 1 1 d . .
O10 O 1.6115(8) -0.0688(7) 0.4378(4) 0.021(2) Uani 1 1 d . .
O11 O 1.4468(8) 0.3053(7) 0.4116(4) 0.021(2) Uani 1 1 d . .
O12 O 1.2115(8) 0.1621(7) 0.2252(4) 0.017(2) Uani 1 1 d . .
O13 O 1.3705(8) 0.0504(7) 0.2984(4) 0.019(2) Uani 1 1 d . .
O14 O 1.2910(7) 0.2394(7) 0.2865(4) 0.0145(19) Uani 1 1 d U .
O15 O 1.1643(8) 0.1332(7) 0.3502(4) 0.018(2) Uani 1 1 d . .
O16 O 1.1563(8) 0.2843(8) 0.1094(4) 0.025(2) Uani 1 1 d . .
O17 O 1.0303(8) 0.1697(8) 0.1778(4) 0.024(2) Uani 1 1 d . .
O18 O 1.2407(8) 0.0845(8) 0.1229(4) 0.023(2) Uani 1 1 d . .
O19 O 1.4375(8) 0.0807(7) 0.1526(4) 0.022(2) Uani 1 1 d . .
O20 O 1.3596(8) 0.2756(8) 0.1387(4) 0.027(2) Uani 1 1 d . .
O21 O 1.1040(8) 0.3760(7) 0.2071(4) 0.022(2) Uani 1 1 d . .
O22 O 0.9767(8) 0.2670(7) 0.2755(4) 0.020(2) Uani 1 1 d . .
O23 O 1.0775(9) 0.0285(8) 0.2911(4) 0.024(2) Uani 1 1 d . .
O24 O 1.2887(8) -0.0579(8) 0.2364(4) 0.022(2) Uani 1 1 d . .
O25 O 1.5259(8) 0.1635(8) 0.2095(4) 0.023(2) Uani 1 1 d . .
O26 O 1.2944(8) 0.4169(8) 0.2059(4) 0.026(2) Uani 1 1 d . .
O27 O 1.0606(8) 0.3481(7) 0.3355(4) 0.023(2) Uani 1 1 d . .
O28 O 0.9576(8) 0.1269(7) 0.3855(4) 0.021(2) Uani 1 1 d . .
O29 O 1.2404(8) -0.0878(7) 0.3653(4) 0.017(2) Uani 1 1 d . .
O30 O 1.5083(8) -0.0935(8) 0.2402(4) 0.022(2) Uani 1 1 d . .
O31 O 1.5980(7) -0.0101(7) 0.2985(4) 0.018(2) Uani 1 1 d . .
O32 O 1.4659(8) 0.3048(8) 0.2785(4) 0.021(2) Uani 1 1 d . .
O33 O 1.2552(8) 0.3880(8) 0.3363(4) 0.024(2) Uani 1 1 d . .
O34 O 1.0259(8) 0.2227(7) 0.4525(4) 0.019(2) Uani 1 1 d . .
O35 O 1.1210(8) -0.0019(7) 0.4647(4) 0.018(2) Uani 1 1 d . .
O36 O 1.4748(8) -0.1261(7) 0.3703(4) 0.022(2) Uani 1 1 d . .
O37 O 1.4816(8) 0.1305(7) 0.3669(4) 0.017(2) Uani 1 1 d . .
O38 O 1.2758(8) 0.2196(8) 0.4300(4) 0.023(2) Uani 1 1 d . .
O39 O 1.3684(8) 0.0074(7) 0.4443(4) 0.017(2) Uani 1 1 d . .
O40 O 1.2498(8) -0.0639(8) 0.5954(4) 0.023(2) Uani 1 1 d . .
O41 O 1.3082(8) -0.2313(7) 0.6399(4) 0.021(2) Uani 1 1 d . .
O42 O 1.0890(12) -0.1241(11) 0.9497(6) 0.053(4) Uani 1 1 d . .
O43 O 1.0765(9) 0.0344(9) 0.9019(5) 0.031(3) Uani 1 1 d . .
O44 O 1.1644(11) 0.0827(11) 1.0037(6) 0.058(4) Uani 1 1 d . .
O45 O 0.8237(10) 0.1226(10) 0.9342(6) 0.047(3) Uani 1 1 d . .
O46 O 1.1810(12) 0.1991(12) 0.8654(6) 0.061(4) Uani 1 1 d . .
O47 O 0.7783(13) 0.3224(12) 0.9631(8) 0.076(4) Uani 1 1 d . .
O48 O 1.0261(14) 0.2913(11) 1.0079(6) 0.070(4) Uani 1 1 d . .
O49 O 0.9858(12) 0.3790(10) 0.8764(6) 0.056(4) Uani 1 1 d . .
O50 O 1.1404(9) 0.2326(8) 0.5675(5) 0.032(3) Uani 1 1 d . .
O51 O 1.2388(13) 0.3165(13) 0.5896(8) 0.081(5) Uani 1 1 d . .
O52 O 1.5588(11) 0.4382(10) 0.3003(5) 0.047(3) Uani 1 1 d . .
O53 O 1.7018(10) 0.1901(9) 0.4986(5) 0.045(3) Uani 1 1 d . .
O55 O 1.4740(9) 0.3238(9) 0.5390(5) 0.032(3) Uani 1 1 d . .
O56 O 1.6497(10) 0.5344(9) 0.3727(6) 0.043(3) Uani 1 1 d . .
O57 O 1.4320(9) 0.5040(9) 0.4303(5) 0.036(3) Uani 1 1 d . .
O58 O 1.0920(11) 0.7451(9) 0.1741(5) 0.047(3) Uani 1 1 d . .
O59 O 0.9447(12) 0.8086(10) 0.2478(7) 0.053(3) Uani 1 1 d . .
C1 C 1.2658(11) -0.1412(10) 0.6429(6) 0.014(3) Uani 1 1 d . .
C2 C 1.2287(12) -0.1225(11) 0.7126(7) 0.022(3) Uani 1 1 d . .
C3 C 1.2444(12) -0.2036(13) 0.7687(7) 0.029(4) Uani 1 1 d . .
H3A H 1.2806 -0.2700 0.7646 0.035 Uiso 1 1 calc R .
C4 C 1.2041(13) -0.1818(12) 0.8313(7) 0.026(4) Uani 1 1 d . .
H4A H 1.2121 -0.2347 0.8692 0.031 Uiso 1 1 calc R .
C5 C 1.1538(10) -0.0857(11) 0.8376(6) 0.013(3) Uani 1 1 d . .
C6 C 1.1784(12) -0.0257(11) 0.7215(7) 0.020(3) Uani 1 1 d . .
H6A H 1.1687 0.0288 0.6846 0.025 Uiso 1 1 calc R .
C7 C 1.1006(14) -0.0535(15) 0.9019(8) 0.034(4) Uani 1 1 d . .
C8 C 1.3442(13) 0.5757(12) 0.4391(6) 0.021(3) Uani 1 1 d . .
C9 C 1.1625(13) 0.7034(13) 0.3897(7) 0.032(4) Uani 1 1 d . .
H9A H 1.1395 0.7272 0.4282 0.038 Uiso 1 1 calc R .
C10 C 1.0921(13) 0.7455(12) 0.3399(7) 0.025(3) Uani 1 1 d . .
H10A H 1.0190 0.7945 0.3456 0.030 Uiso 1 1 calc R .
C11 C 1.2665(12) 0.6265(11) 0.3831(6) 0.017(3) Uani 1 1 d . .
C12 C 1.1302(14) 0.7149(14) 0.2822(7) 0.033(4) Uani 1 1 d . .
C13 C 1.3017(13) 0.5977(11) 0.3262(6) 0.020(3) Uani 1 1 d . .
H13A H 1.3723 0.5454 0.3216 0.024 Uiso 1 1 calc R .
C14 C 1.0497(18) 0.7586(14) 0.2281(8) 0.041(5) Uani 1 1 d . .
C15 C 1.1596(15) 0.3112(14) 0.5648(8) 0.038(4) Uani 1 1 d . .
C16 C 1.0777(18) 0.4115(14) 0.5306(9) 0.048(5) Uani 1 1 d . .
C17 C 1.062(2) 0.5023(16) 0.5430(9) 0.058(6) Uani 1 1 d . .
H17A H 1.1072 0.5041 0.5720 0.070 Uiso 1 1 calc R .
N1 N 1.1439(9) -0.0089(9) 0.7814(5) 0.018(3) Uani 1 1 d . .
N2 N 1.2369(13) 0.6430(12) 0.2748(6) 0.041(4) Uani 1 1 d . .
N3 N 1.0161(16) 0.4118(14) 0.4855(9) 0.054(5) Uani 0.50 1 d P 1
C18 C 1.0161(16) 0.4118(14) 0.4855(9) 0.054(5) Uani 0.50 1 d P 2
H18A H 1.0282 0.3520 0.4742 0.065 Uiso 0.50 1 calc PR 2
O1W O 0.2682(10) 0.2273(9) 0.7172(6) 0.051(3) Uani 1 1 d . .
O2W O -0.198(2) 0.5177(18) 0.9407(12) 0.049(7) Uani 0.50 1 d P .
O3W O 0.174(2) 0.425(3) 0.7254(16) 0.091(11) Uani 0.50 1 d P .
O4W O 0.709(3) 0.515(2) 0.2004(15) 0.081(11) Uani 0.50 1 d P .
O5W O 0.141(3) 0.428(2) 0.9593(13) 0.070(8) Uani 0.50 1 d PU .
O6W O 1.323(3) 0.289(3) 0.8886(13) 0.088(11) Uani 0.50 1 d P .
O7W O 1.549(4) 0.115(3) 0.897(2) 0.124(14) Uiso 0.50 1 d P .
O54 O 1.3092(9) 0.6101(10) 0.4892(5) 0.043(3) Uani 1 1 d . .

loop_
_atom_site_aniso_label
_atom_site_aniso_U_11
_atom_site_aniso_U_22
_atom_site_aniso_U_33
_atom_site_aniso_U_23
_atom_site_aniso_U_13
_atom_site_aniso_U_12
W1 0.0220(3) 0.0402(4) 0.0137(3) -0.0049(3) -0.0029(2) -0.0161(3)
W2 0.0195(3) 0.0320(4) 0.0165(3) -0.0006(3) -0.0082(2) -0.0088(3)
W3 0.0186(3) 0.0348(4) 0.0155(3) -0.0090(3) -0.0027(2) -0.0140(3)
W4 0.0146(3) 0.0327(4) 0.0184(3) -0.0088(3) 0.0000(2) -0.0103(3)
W5 0.0225(3) 0.0312(4) 0.0169(3) -0.0002(3) -0.0043(2) -0.0162(3)
W6 0.0201(3) 0.0185(4) 0.0241(3) 0.0027(2) -0.0084(2) -0.0081(3)
W7 0.0134(3) 0.0170(3) 0.0163(3) -0.0031(2) -0.0038(2) -0.0047(2)
W8 0.0140(3) 0.0170(3) 0.0144(3) -0.0037(2) -0.0018(2) -0.0069(2)
W9 0.0142(3) 0.0224(4) 0.0216(3) -0.0100(2) -0.0014(2) -0.0074(3)
W10 0.0133(3) 0.0179(3) 0.0161(3) -0.0047(2) -0.0041(2) -0.0050(2)
W11 0.0172(3) 0.0174(3) 0.0168(3) -0.0018(2) -0.0045(2) -0.0089(3)
La1 0.0164(4) 0.0185(5) 0.0147(4) -0.0027(3) -0.0030(3) -0.0071(4)
La3 0.0337(5) 0.0275(6) 0.0170(4) -0.0053(4) -0.0058(3) -0.0086(4)
La2 0.0160(4) 0.0160(5) 0.0184(4) -0.0056(3) -0.0059(3) -0.0032(4)
P1 0.0107(17) 0.0075(18) 0.0075(15) 0.0003(13) -0.0035(12) -0.0044(14)
O1 0.041(7) 0.060(9) 0.021(6) -0.010(5) -0.003(5) -0.023(7)
O2 0.032(7) 0.027(7) 0.034(6) -0.001(5) -0.018(5) 0.001(5)
O3 0.020(6) 0.040(7) 0.035(6) -0.019(5) -0.005(4) -0.018(5)
O4 0.013(6) 0.056(8) 0.031(6) -0.011(5) -0.004(4) -0.012(5)
O5 0.035(7) 0.030(7) 0.026(6) 0.003(5) -0.002(4) -0.016(6)
O6 0.024(6) 0.017(6) 0.042(6) 0.003(5) -0.008(4) -0.006(5)
O7 0.017(5) 0.013(6) 0.027(5) -0.001(4) -0.009(4) 0.002(4)
O8 0.018(5) 0.022(6) 0.019(5) -0.002(4) -0.003(4) -0.010(5)
O9 0.022(6) 0.044(8) 0.045(7) -0.027(6) 0.001(5) -0.014(6)
O10 0.025(6) 0.023(6) 0.022(5) -0.003(4) -0.018(4) -0.010(5)
O11 0.027(6) 0.018(6) 0.023(5) -0.001(4) -0.007(4) -0.013(5)
O12 0.018(5) 0.018(6) 0.017(5) -0.002(4) -0.008(4) -0.007(4)
O13 0.022(6) 0.024(6) 0.014(5) -0.001(4) -0.012(4) -0.008(5)
O14 0.014(2) 0.015(2) 0.015(2) -0.0036(11) -0.0025(10) -0.0057(11)
O15 0.013(5) 0.029(6) 0.019(5) -0.006(4) -0.002(4) -0.013(5)
O16 0.018(6) 0.032(7) 0.026(5) -0.006(5) -0.010(4) -0.005(5)
O17 0.021(6) 0.043(7) 0.020(5) -0.007(5) -0.008(4) -0.021(5)
O18 0.017(5) 0.031(7) 0.019(5) -0.004(4) -0.001(4) -0.009(5)
O19 0.030(6) 0.019(6) 0.013(5) -0.002(4) 0.002(4) -0.008(5)
O20 0.029(6) 0.045(7) 0.016(5) -0.003(5) -0.007(4) -0.024(6)
O21 0.019(6) 0.019(6) 0.031(6) -0.001(4) -0.013(4) -0.008(5)
O22 0.013(5) 0.020(6) 0.030(5) -0.011(4) -0.001(4) -0.005(4)
O23 0.035(6) 0.024(6) 0.018(5) -0.010(4) 0.002(4) -0.015(5)
O24 0.027(6) 0.028(6) 0.019(5) -0.008(4) -0.007(4) -0.015(5)
O25 0.010(5) 0.030(7) 0.029(5) -0.003(5) -0.008(4) -0.006(5)
O26 0.026(6) 0.020(6) 0.027(5) 0.008(4) -0.012(4) -0.008(5)
O27 0.024(6) 0.021(6) 0.024(5) -0.004(4) -0.006(4) -0.008(5)
O28 0.014(5) 0.026(6) 0.023(5) 0.002(4) -0.005(4) -0.011(5)
O29 0.019(5) 0.020(6) 0.014(5) -0.005(4) -0.001(4) -0.008(4)
O30 0.018(5) 0.031(7) 0.019(5) -0.008(4) 0.000(4) -0.010(5)
O31 0.009(5) 0.018(6) 0.026(5) -0.012(4) 0.003(4) -0.002(4)
O32 0.017(5) 0.032(6) 0.018(5) -0.003(4) 0.000(4) -0.016(5)
O33 0.030(6) 0.026(7) 0.025(5) -0.005(4) -0.002(4) -0.020(5)
O34 0.020(5) 0.013(6) 0.025(5) -0.005(4) -0.009(4) -0.003(4)
O35 0.018(5) 0.018(6) 0.019(5) 0.002(4) -0.002(4) -0.010(5)
O36 0.025(6) 0.023(6) 0.021(5) -0.010(4) -0.001(4) -0.009(5)
O37 0.019(5) 0.013(5) 0.022(5) 0.000(4) -0.008(4) -0.009(4)
O38 0.023(6) 0.030(7) 0.021(5) -0.006(4) 0.002(4) -0.016(5)
O39 0.017(5) 0.021(6) 0.012(5) 0.002(4) -0.007(3) -0.007(4)
O40 0.026(6) 0.032(7) 0.012(5) -0.006(5) -0.004(4) -0.011(5)
O41 0.029(6) 0.022(6) 0.011(5) -0.001(4) -0.004(4) -0.009(5)
O42 0.065(10) 0.060(10) 0.029(7) -0.014(7) 0.008(6) -0.020(8)
O43 0.037(7) 0.034(8) 0.032(6) -0.014(5) 0.003(5) -0.021(6)
O44 0.057(9) 0.065(10) 0.053(8) -0.017(7) -0.026(6) -0.008(8)
O45 0.046(8) 0.058(9) 0.053(8) -0.019(7) -0.010(6) -0.026(7)
O46 0.055(9) 0.087(12) 0.057(9) -0.030(8) 0.008(6) -0.039(9)
O47 0.059(11) 0.049(11) 0.105(12) -0.021(9) 0.001(8) -0.006(8)
O48 0.108(13) 0.055(10) 0.051(8) 0.000(7) -0.049(8) -0.018(9)
O49 0.076(10) 0.044(9) 0.057(8) 0.002(7) -0.027(7) -0.029(8)
O50 0.049(8) 0.012(6) 0.035(6) -0.012(5) -0.012(5) -0.003(5)
O51 0.063(11) 0.079(13) 0.115(13) -0.017(10) -0.052(9) -0.022(10)
O52 0.077(10) 0.044(8) 0.032(6) -0.013(6) -0.011(6) -0.026(7)
O53 0.056(8) 0.031(8) 0.028(6) -0.005(5) -0.012(5) 0.010(6)
O55 0.029(6) 0.037(7) 0.027(6) -0.002(5) -0.001(4) -0.013(6)
O56 0.041(8) 0.029(8) 0.060(8) -0.010(6) -0.006(5) -0.013(6)
O57 0.023(6) 0.032(7) 0.040(7) -0.014(5) -0.017(5) 0.016(6)
O58 0.078(10) 0.040(8) 0.028(7) 0.003(6) -0.031(6) -0.022(7)
O59 0.051(9) 0.033(8) 0.080(10) -0.007(7) -0.034(7) -0.010(7)
C1 0.015(7) 0.009(8) 0.023(7) 0.001(6) -0.015(5) -0.005(6)
C2 0.014(8) 0.020(9) 0.030(8) -0.006(7) 0.001(6) -0.004(7)
C3 0.015(8) 0.042(11) 0.037(9) -0.024(8) 0.001(6) -0.007(8)
C4 0.030(9) 0.031(10) 0.023(8) -0.002(7) -0.003(6) -0.020(8)
C5 0.006(7) 0.023(9) 0.011(6) -0.007(6) 0.001(5) -0.006(6)
C6 0.016(8) 0.009(8) 0.030(8) -0.003(6) -0.007(6) 0.004(6)
C7 0.022(9) 0.043(13) 0.039(10) -0.002(9) -0.001(7) -0.020(9)
C8 0.033(9) 0.028(10) 0.013(7) -0.006(6) -0.003(6) -0.020(8)
C9 0.019(9) 0.046(12) 0.031(9) -0.016(8) -0.002(6) -0.005(8)
C10 0.026(9) 0.022(9) 0.029(8) -0.001(7) -0.016(6) -0.007(7)
C11 0.026(8) 0.016(8) 0.012(7) 0.005(6) -0.008(5) -0.014(7)
C12 0.030(10) 0.042(11) 0.026(9) 0.004(7) -0.012(7) -0.017(9)
C13 0.027(9) 0.019(9) 0.008(6) -0.001(6) -0.003(5) -0.003(7)
C14 0.065(14) 0.036(12) 0.034(10) -0.001(8) -0.025(9) -0.024(11)
C15 0.043(11) 0.037(12) 0.036(10) -0.012(8) -0.020(8) -0.004(9)
C16 0.070(15) 0.030(12) 0.062(12) -0.020(9) -0.020(10) -0.022(11)
C17 0.101(19) 0.054(15) 0.039(11) 0.013(10) -0.032(10) -0.054(14)
N1 0.017(6) 0.024(8) 0.012(6) 0.000(5) 0.003(4) -0.012(6)
N2 0.049(10) 0.053(11) 0.029(8) -0.009(7) 0.003(6) -0.030(9)
N3 0.053(12) 0.034(11) 0.078(13) -0.009(10) -0.039(9) -0.003(9)
C18 0.053(12) 0.034(11) 0.078(13) -0.009(10) -0.039(9) -0.003(9)
O1W 0.026(7) 0.040(8) 0.057(8) 0.018(6) -0.011(5) 0.003(6)
O2W 0.066(19) 0.028(15) 0.065(17) -0.024(13) -0.014(13) -0.015(14)
O3W 0.033(18) 0.10(3) 0.09(2) 0.014(19) 0.009(15) -0.010(18)
O4W 0.08(2) 0.07(2) 0.09(2) -0.013(18) 0.039(18) -0.06(2)
O5W 0.079(12) 0.069(12) 0.063(11) -0.008(8) -0.031(8) -0.022(9)
O6W 0.10(3) 0.13(3) 0.055(19) 0.011(18) -0.041(16) -0.08(3)
O54 0.029(7) 0.076(10) 0.036(7) -0.033(6) -0.012(5) -0.011(7)

loop_
_atom_type_symbol
_atom_type_description
_atom_type_scat_dispersion_real
_atom_type_scat_dispersion_imag
_atom_type_scat_source
C C 0.0033 0.0016 'International Tables Vol C Tables 4.2.6.8 and 6.1.1.4'
La La -0.2871 2.4523 'International Tables Vol C Tables 4.2.6.8 and 6.1.1.4'
O O 0.0106 0.0060 'International Tables Vol C Tables 4.2.6.8 and 6.1.1.4'
P P 0.1023 0.0942 'International Tables Vol C Tables 4.2.6.8 and 6.1.1.4'
W W -0.8490 6.8722 'International Tables Vol C Tables 4.2.6.8 and 6.1.1.4'
H H 0.0000 0.0000 'International Tables Vol C Tables 4.2.6.8 and 6.1.1.4'
N N 0.0061 0.0033 'International Tables Vol C Tables 4.2.6.8 and 6.1.1.4'

loop_
_geom_angle_atom_site_label_1
_geom_angle_atom_site_label_2
_geom_angle_atom_site_label_3
_geom_angle
_geom_angle_site_symmetry_1
_geom_angle_site_symmetry_3
O1 W1 O16 101.6(5) . .
O1 W1 O20 101.6(4) . .
O16 W1 O20 89.7(4) . .
O1 W1 O19 102.7(5) . .
O16 W1 O19 155.8(4) . .
O20 W1 O19 86.1(4) . .
O1 W1 O18 101.7(4) . .
O16 W1 O18 88.4(4) . .
O20 W1 O18 156.6(4) . .
O19 W1 O18 86.2(4) . .
O1 W1 O12 173.1(4) . .
O16 W1 O12 73.7(4) . .
O20 W1 O12 83.6(3) . .
O19 W1 O12 82.2(3) . .
O18 W1 O12 73.4(3) . .
O2 W2 O22 104.8(5) . .
O2 W2 O17 102.1(4) . .
O22 W2 O17 93.0(4) . .
O2 W2 O21 102.1(4) . .
O22 W2 O21 87.9(4) . .
O17 W2 O21 154.7(4) . .
O2 W2 O16 98.8(4) . .
O22 W2 O16 156.3(4) . .
O17 W2 O16 84.3(4) . .
O21 W2 O16 84.8(4) . .
O2 W2 O12 170.2(4) . .
O22 W2 O12 84.3(4) . .
O17 W2 O12 73.2(3) . .
O21 W2 O12 81.7(4) . .
O16 W2 O12 72.4(3) . .
O3 W3 O23 104.1(4) . .
O3 W3 O24 100.8(4) . .
O23 W3 O24 88.5(4) . .
O3 W3 O17 101.5(4) . .
O23 W3 O17 90.1(4) . .
O24 W3 O17 157.4(3) . .
O3 W3 O18 98.8(4) . .
O23 W3 O18 157.1(4) . .
O24 W3 O18 88.4(4) . .
O17 W3 O18 84.2(4) . .
O3 W3 O12 170.2(4) . .
O23 W3 O12 83.8(3) . .
O24 W3 O12 85.0(3) . .
O17 W3 O12 72.4(3) . .
O18 W3 O12 73.3(3) . .
O4 W4 O31 103.3(4) . .
O4 W4 O25 102.7(5) . .
O31 W4 O25 90.3(4) . .
O4 W4 O30 100.2(5) . .
O31 W4 O30 88.0(4) . .
O25 W4 O30 156.9(4) . .
O4 W4 O19 100.0(4) . .
O31 W4 O19 156.7(4) . .
O25 W4 O19 85.2(4) . .
O30 W4 O19 87.4(4) . .
O4 W4 O13 171.1(5) . .
O31 W4 O13 72.9(3) . .
O25 W4 O13 85.5(3) . .
O30 W4 O13 72.0(3) . .
O19 W4 O13 84.0(3) . .
O5 W5 O32 102.1(4) . .
O5 W5 O25 103.2(5) . .
O32 W5 O25 90.6(4) . .
O5 W5 O26 102.1(5) . .
O32 W5 O26 88.1(4) . .
O25 W5 O26 154.3(4) . .
O5 W5 O20 102.7(4) . .
O32 W5 O20 155.2(4) . .
O25 W5 O20 83.6(4) . .
O26 W5 O20 86.9(4) . .
O6 W6 O27 101.9(4) . .
O6 W6 O33 102.4(4) . .
O27 W6 O33 90.8(4) . .
O6 W6 O21 101.2(4) . .
O27 W6 O21 86.3(4) . .
O33 W6 O21 156.4(4) . .
O6 W6 O26 101.0(4) . .
O27 W6 O26 156.9(4) . .
O33 W6 O26 86.9(4) . .
O21 W6 O26 86.7(4) . .
O6 W6 O14 173.4(4) . .
O27 W6 O14 82.1(4) . .
O33 W6 O14 72.1(4) . .
O21 W6 O14 84.2(4) . .
O26 W6 O14 75.4(4) . .
O7 W7 O34 102.8(4) . .
O7 W7 O28 101.7(4) . .
O34 W7 O28 95.5(4) . .
O7 W7 O27 102.8(4) . .
O34 W7 O27 92.7(4) . .
O28 W7 O27 151.7(4) . .
O7 W7 O22 95.3(4) . .
O34 W7 O22 161.6(4) . .
O28 W7 O22 83.8(4) . .
O27 W7 O22 80.1(3) . .
O7 W7 O15 171.6(3) . .
O34 W7 O15 82.9(3) . .
O28 W7 O15 71.4(3) . .
O27 W7 O15 82.9(4) . .
O22 W7 O15 79.4(3) . .
O8 W8 O35 103.5(4) . .
O8 W8 O28 99.5(4) . .
O35 W8 O28 95.2(4) . .
O8 W8 O29 102.4(4) . .
O35 W8 O29 91.0(4) . .
O28 W8 O29 155.2(4) . .
O8 W8 O23 95.3(4) . .
O35 W8 O23 160.7(4) . .
O28 W8 O23 85.7(4) . .
O29 W8 O23 80.7(4) . .
O8 W8 O15 170.4(4) . .
O35 W8 O15 81.7(3) . .
O28 W8 O15 71.8(3) . .
O29 W8 O15 85.4(3) . .
O23 W8 O15 80.3(3) . .
O9 W9 O36 99.1(4) . .
O9 W9 O29 101.9(4) . .
O36 W9 O29 93.6(4) . .
O9 W9 O24 102.9(4) . .
O36 W9 O24 157.5(4) . .
O29 W9 O24 86.6(4) . .
O9 W9 O30 100.1(4) . .
O36 W9 O30 86.7(4) . .
O29 W9 O30 157.7(4) . .
O24 W9 O30 84.8(4) . .
O9 W9 O13 170.5(4) . .
O36 W9 O13 73.6(4) . .
O29 W9 O13 84.8(3) . .
O24 W9 O13 84.0(3) . .
O30 W9 O13 73.8(4) . .
O10 W10 O39 105.2(4) . .
O10 W10 O37 104.3(4) . .
O39 W10 O37 92.7(4) . .
O10 W10 O36 102.5(4) . .
O39 W10 O36 89.9(4) . .
O37 W10 O36 151.4(4) . .
O10 W10 O31 97.7(4) . .
O39 W10 O31 156.8(4) . .
O37 W10 O31 84.9(4) . .
O36 W10 O31 81.7(3) . .
O10 W10 O13 165.8(4) . .
O39 W10 O13 86.9(3) . .
O37 W10 O13 82.1(3) . .
O36 W10 O13 69.6(3) . .
O31 W10 O13 69.9(3) . .
O11 W11 O38 105.0(4) . .
O11 W11 O37 103.9(4) . .
O38 W11 O37 93.3(4) . .
O11 W11 O33 100.9(4) . .
O38 W11 O33 91.0(4) . .
O37 W11 O33 152.7(3) . .
O11 W11 O32 95.1(4) . .
O38 W11 O32 159.6(4) . .
O37 W11 O32 84.4(4) . .
O33 W11 O32 82.3(4) . .
O11 W11 O14 164.7(4) . .
O38 W11 O14 88.0(3) . .
O37 W11 O14 82.8(3) . .
O33 W11 O14 70.4(3) . .
O32 W11 O14 71.6(3) . .
O40 La1 O50 108.4(3) . .
O40 La1 O39 84.0(3) . .
O50 La1 O39 137.7(3) . .
O40 La1 O38 144.0(3) . .
O50 La1 O38 77.2(3) . .
O39 La1 O38 70.8(3) . .
O40 La1 O35 81.9(3) . .
O50 La1 O35 144.2(3) . .
O39 La1 O35 76.2(3) . .
O38 La1 O35 115.0(3) . .
O40 La1 O34 141.5(3) . .
O50 La1 O34 78.6(3) . .
O39 La1 O34 116.9(3) . .
O38 La1 O34 74.3(3) . .
O35 La1 O34 73.4(3) . .
O40 La1 O8 73.1(3) . 2_756
O50 La1 O8 78.4(3) . 2_756
O39 La1 O8 142.8(3) . 2_756
O38 La1 O8 141.0(3) . 2_756
O35 La1 O8 71.9(3) . 2_756
O34 La1 O8 71.4(3) . 2_756
O40 La1 O10 69.4(3) . 2_856
O50 La1 O10 75.3(3) . 2_856
O39 La1 O10 71.8(3) . 2_856
O38 La1 O10 78.3(3) . 2_856
O35 La1 O10 138.5(3) . 2_856
O34 La1 O10 145.5(3) . 2_856
O8 La1 O10 123.6(3) 2_756 2_856
O42 La3 O43 95.9(4) 2_757 .
O42 La3 O58 134.4(4) 2_757 2_766
O43 La3 O58 82.0(4) . 2_766
O42 La3 O46 138.9(5) 2_757 .
O43 La3 O46 72.4(4) . .
O58 La3 O46 84.1(4) 2_766 .
O42 La3 O48 76.0(4) 2_757 .
O43 La3 O48 138.3(4) . .
O58 La3 O48 132.5(4) 2_766 .
O46 La3 O48 87.1(4) . .
O42 La3 O47 73.7(5) 2_757 .
O43 La3 O47 139.9(4) . .
O58 La3 O47 79.1(5) 2_766 .
O46 La3 O47 139.1(5) . .
O48 La3 O47 77.8(5) . .
O42 La3 O49 131.9(4) 2_757 .
O43 La3 O49 131.8(4) . .
O58 La3 O49 68.9(4) 2_766 .
O46 La3 O49 67.2(5) . .
O48 La3 O49 64.7(4) . .
O47 La3 O49 72.0(5) . .
O42 La3 O45 70.0(4) 2_757 .
O43 La3 O45 69.6(4) . .
O58 La3 O45 66.7(4) 2_766 .
O46 La3 O45 134.3(3) . .
O48 La3 O45 138.5(4) . .
O47 La3 O45 70.5(4) . .
O49 La3 O45 125.7(4) . .
O42 La3 O44 70.7(4) 2_757 .
O43 La3 O44 71.0(4) . .
O58 La3 O44 145.8(4) 2_766 .
O46 La3 O44 68.2(4) . .
O48 La3 O44 67.7(4) . .
O47 La3 O44 135.0(4) . .
O49 La3 O44 114.6(4) . .
O45 La3 O44 119.6(4) . .
O57 La2 O41 135.4(3) . 2_856
O57 La2 O54 93.6(4) . 2_866
O41 La2 O54 131.0(4) 2_856 2_866
O57 La2 O53 135.9(4) . .
O41 La2 O53 69.3(3) 2_856 .
O54 La2 O53 72.9(4) 2_866 .
O57 La2 O11 73.7(3) . .
O41 La2 O11 70.1(3) 2_856 .
O54 La2 O11 139.6(3) 2_866 .
O53 La2 O11 89.7(4) . .
O57 La2 O7 138.6(3) . 1_655
O41 La2 O7 70.3(3) 2_856 1_655
O54 La2 O7 72.5(3) 2_866 1_655
O53 La2 O7 78.2(3) . 1_655
O11 La2 O7 140.3(3) . 1_655
O57 La2 O56 68.7(4) . .
O41 La2 O56 119.0(3) 2_856 .
O54 La2 O56 74.7(4) 2_866 .
O53 La2 O56 139.9(4) . .
O11 La2 O56 130.4(3) . .
O7 La2 O56 70.0(3) 1_655 .
O57 La2 O52 75.0(4) . .
O41 La2 O52 69.1(3) 2_856 .
O54 La2 O52 143.8(4) 2_866 .
O53 La2 O52 137.9(3) . .
O11 La2 O52 70.8(3) . .
O7 La2 O52 93.3(3) 1_655 .
O56 La2 O52 69.2(3) . .
O57 La2 O55 69.0(4) . .
O41 La2 O55 117.0(3) 2_856 .
O54 La2 O55 72.8(3) 2_866 .
O53 La2 O55 66.9(3) . .
O11 La2 O55 66.9(3) . .
O7 La2 O55 136.3(3) 1_655 .
O56 La2 O55 123.8(3) . .
O52 La2 O55 130.2(3) . .
O15 P1 O14 110.5(5) . .
O15 P1 O13 110.7(5) . .
O14 P1 O13 109.5(5) . .
O15 P1 O12 109.8(5) . .
O14 P1 O12 107.7(5) . .
O13 P1 O12 108.6(5) . .
W7 O7 La2 152.7(5) . 1_455
W8 O8 La1 139.5(5) . 2_756
W10 O10 La1 158.0(5) . 2_856
W11 O11 La2 153.6(5) . .
P1 O12 W2 124.6(5) . .
P1 O12 W3 122.4(5) . .
W2 O12 W3 89.4(3) . .
P1 O12 W1 129.2(5) . .
W2 O12 W1 90.2(3) . .
W3 O12 W1 89.5(3) . .
P1 O13 W9 127.0(5) . .
P1 O13 W4 124.6(5) . .
W9 O13 W4 89.0(3) . .
P1 O13 W10 124.9(4) . .
W9 O13 W10 90.6(3) . .
W4 O13 W10 89.3(3) . .
P1 O14 W6 125.9(5) . .
P1 O14 W11 125.8(5) . .
W6 O14 W11 90.8(3) . .
P1 O15 W8 128.4(5) . .
P1 O15 W7 128.5(6) . .
W8 O15 W7 90.0(3) . .
W1 O16 W2 123.6(5) . .
W2 O17 W3 124.9(4) . .
W1 O18 W3 123.7(4) . .
W1 O19 W4 150.9(5) . .
W1 O20 W5 152.3(6) . .
W2 O21 W6 148.2(5) . .
W2 O22 W7 154.1(5) . .
W3 O23 W8 153.0(6) . .
W9 O24 W3 147.9(5) . .
W4 O25 W5 153.8(5) . .
W5 O26 W6 124.7(5) . .
W6 O27 W7 156.5(5) . .
W8 O28 W7 124.8(4) . .
W9 O29 W8 152.4(5) . .
W4 O30 W9 125.0(5) . .
W4 O31 W10 127.8(5) . .
W5 O32 W11 127.1(4) . .
W6 O33 W11 126.7(5) . .
W7 O34 La1 137.6(4) . .
W8 O35 La1 140.0(5) . .
W9 O36 W10 126.2(5) . .
W11 O37 W10 145.8(5) . .
W11 O38 La1 156.9(6) . .
W10 O39 La1 157.6(5) . .
C1 O40 La1 172.9(9) . .
C1 O41 La2 151.4(8) . 2_856
C7 O42 La3 154.3(12) . 2_757
C7 O43 La3 160.5(10) . .
C15 O50 La1 142.7(10) . .
C8 O57 La2 173.8(9) . .
C14 O58 La3 134.0(13) . 2_766
O41 C1 O40 127.8(12) . .
O41 C1 C2 116.0(12) . .
O40 C1 C2 116.2(12) . .
C6 C2 C3 118.7(12) . .
C6 C2 C1 120.7(13) . .
C3 C2 C1 120.5(13) . .
C2 C3 C4 117.9(15) . .
C2 C3 H3A 121.0 . .
C4 C3 H3A 121.0 . .
C5 C4 C3 121.3(14) . .
C5 C4 H4A 119.4 . .
C3 C4 H4A 119.4 . .
C4 C5 N1 118.6(11) . .
C4 C5 C7 125.9(13) . .
N1 C5 C7 115.5(13) . .
N1 C6 C2 121.2(13) . .
N1 C6 H6A 119.4 . .
C2 C6 H6A 119.4 . .
O43 C7 O42 128.0(16) . .
O43 C7 C5 118.5(14) . .
O42 C7 C5 113.5(16) . .
O57 C8 O54 127.2(14) . .
O57 C8 C11 116.6(11) . .
O54 C8 C11 116.1(14) . .
C10 C9 C11 120.4(13) . .
C10 C9 H9A 119.8 . .
C11 C9 H9A 119.8 . .
C12 C10 C9 119.2(16) . .
C12 C10 H10A 120.4 . .
C9 C10 H10A 120.4 . .
C13 C11 C9 119.1(13) . .
C13 C11 C8 119.6(14) . .
C9 C11 C8 121.3(12) . .
C10 C12 N2 119.7(14) . .
C10 C12 C14 119.1(16) . .
N2 C12 C14 121.2(15) . .
C11 C13 N2 121.2(15) . .
C11 C13 H13A 119.4 . .
N2 C13 H13A 119.4 . .
O58 C14 O59 129.2(17) . .
O58 C14 C12 117.5(18) . .
O59 C14 C12 113.2(14) . .
O50 C15 O51 126.4(17) . .
O50 C15 C16 118.2(14) . .
O51 C15 C16 115.4(16) . .
N3 C16 C17 118.0(18) . .
N3 C16 C15 118.3(14) . .
C17 C16 C15 123.8(16) . .
C18 C17 N3 0.0(18) 2_766 2_766
C18 C17 C16 121.7(17) 2_766 .
N3 C17 C16 121.7(17) 2_766 .
C18 C17 H17A 119.2 2_766 .
N3 C17 H17A 119.2 2_766 .
C16 C17 H17A 119.2 . .
C6 N1 C5 122.3(12) . .
C13 N2 C12 120.1(13) . .
C17 N3 C16 120.3(17) 2_766 .
C8 O54 La2 139.8(9) . 2_866

loop_
_geom_bond_atom_site_label_1
_geom_bond_atom_site_label_2
_geom_bond_distance
_geom_bond_site_symmetry_2
W1 O1 1.707(9) .
W1 O16 1.895(10) .
W1 O20 1.896(9) .
W1 O19 1.912(10) .
W1 O18 1.933(9) .
W1 O12 2.432(8) .
W2 O2 1.710(10) .
W2 O22 1.801(9) .
W2 O17 1.906(9) .
W2 O21 1.909(8) .
W2 O16 2.001(9) .
W2 O12 2.414(9) .
W3 O3 1.713(8) .
W3 O23 1.840(8) .
W3 O24 1.906(10) .
W3 O17 1.936(11) .
W3 O18 1.948(9) .
W3 O12 2.429(8) .
W4 O4 1.709(9) .
W4 O31 1.850(9) .
W4 O25 1.886(10) .
W4 O30 1.907(9) .
W4 O19 1.912(9) .
W4 O13 2.471(9) .
W5 O5 1.718(9) .
W5 O32 1.855(8) .
W5 O25 1.914(10) .
W5 O26 1.921(10) .
W5 O20 1.927(8) .
W6 O6 1.695(10) .
W6 O27 1.884(9) .
W6 O33 1.894(9) .
W6 O21 1.912(8) .
W6 O26 1.930(9) .
W6 O14 2.389(9) .
W7 O7 1.723(9) .
W7 O34 1.759(8) .
W7 O28 1.900(9) .
W7 O27 1.925(9) .
W7 O22 2.052(8) .
W7 O15 2.384(9) .
W8 O8 1.732(8) .
W8 O35 1.745(8) .
W8 O28 1.895(10) .
W8 O29 1.967(9) .
W8 O23 2.022(8) .
W8 O15 2.370(9) .
W9 O9 1.709(11) .
W9 O36 1.893(9) .
W9 O29 1.896(8) .
W9 O24 1.904(9) .
W9 O30 1.928(8) .
W9 O13 2.381(9) .
W10 O10 1.740(9) .
W10 O39 1.754(8) .
W10 O37 1.910(9) .
W10 O36 1.991(9) .
W10 O31 2.030(8) .
W10 O13 2.488(8) .
W11 O11 1.720(8) .
W11 O38 1.744(8) .
W11 O37 1.898(9) .
W11 O33 1.945(11) .
W11 O32 2.042(8) .
W11 O14 2.430(8) .
La1 O40 2.426(10) .
La1 O50 2.434(9) .
La1 O39 2.437(9) .
La1 O38 2.451(9) .
La1 O35 2.500(8) .
La1 O34 2.533(9) .
La1 O8 2.649(8) 2_756
La1 O10 2.656(8) 2_856
La3 O42 2.454(12) 2_757
La3 O43 2.483(11) .
La3 O58 2.508(10) 2_766
La3 O46 2.570(12) .
La3 O48 2.579(12) .
La3 O47 2.582(15) .
La3 O49 2.600(13) .
La3 O45 2.616(10) .
La3 O44 2.648(13) .
La2 O57 2.418(10) .
La2 O41 2.459(9) 2_856
La2 O54 2.465(9) 2_866
La2 O53 2.535(12) .
La2 O11 2.569(8) .
La2 O7 2.587(9) 1_655
La2 O56 2.608(11) .
La2 O52 2.646(11) .
La2 O55 2.693(9) .
P1 O15 1.529(8) .
P1 O14 1.540(9) .
P1 O13 1.553(10) .
P1 O12 1.559(8) .
O7 La2 2.587(9) 1_455
O8 La1 2.649(8) 2_756
O10 La1 2.656(8) 2_856
O40 C1 1.256(16) .
O41 C1 1.243(16) .
O41 La2 2.459(9) 2_856
O42 C7 1.24(2) .
O42 La3 2.454(12) 2_757
O43 C7 1.210(19) .
O50 C15 1.245(18) .
O51 C15 1.247(19) .
O57 C8 1.223(17) .
O58 C14 1.192(19) .
O58 La3 2.508(10) 2_766
O59 C14 1.28(2) .
C1 C2 1.525(17) .
C2 C6 1.373(19) .
C2 C3 1.40(2) .
C3 C4 1.398(18) .
C3 H3A 0.9300 .
C4 C5 1.35(2) .
C4 H4A 0.9300 .
C5 N1 1.367(17) .
C5 C7 1.507(19) .
C6 N1 1.313(15) .
C6 H6A 0.9300 .
C8 O54 1.236(15) .
C8 C11 1.527(19) .
C9 C10 1.37(2) .
C9 C11 1.37(2) .
C9 H9A 0.9300 .
C10 C12 1.36(2) .
C10 H10A 0.9300 .
C11 C13 1.328(17) .
C12 N2 1.36(2) .
C12 C14 1.52(2) .
C13 N2 1.35(2) .
C13 H13A 0.9300 .
C15 C16 1.51(3) .
C16 N3 1.35(2) .
C16 C17 1.37(2) .
C17 C18 1.33(3) 2_766
C17 N3 1.33(3) 2_766
C17 H17A 0.9300 .
N3 C17 1.33(3) 2_766
O54 La2 2.465(9) 2_866
